data_7063312
loop_
_publ_author_name
'Jaiswal, Shubham'
'Rai, Nilesh'
'Chandra, Suryansh'
'Verma, Ashish'
'Gautam, Vibhav'
'Adhikari, Manu'
'Singh, Sanjay'
'Bharty, M. K.'

_publ_section_title
;
 Design, synthesis, and structural evaluation of metal complexes of
 azepane-1-carbodithioate for targeting human breast cancer: investigating
 cytotoxic activity against the MDA-MB-231 cell line
;
_journal_issue 30
_journal_name_full 'New Journal of Chemistry'
_journal_page_first 13589
_journal_page_last 13601
_journal_paper_doi 10.1039/D4NJ01878H
_journal_volume 48
_journal_year 2024
_chemical_formula_moiety 'C13 H17 Hg N S2'
_chemical_formula_sum 'C13 H17 Hg N S2'
_chemical_formula_weight 452.019
_space_group_crystal_system monoclinic
_space_group_IT_number 14
_space_group_name_Hall '-P 2ybc'
_space_group_name_H-M_alt 'P 1 21/c 1'
_symmetry_Int_Tables_number 14
_audit_creation_date 2024-05-21
_audit_creation_method
;
Olex2 1.5-dev
(compiled 2024.05.14 svn.rc2abdb5a for OlexSys, GUI svn.r6697)
;
_audit_update_record
;
2024-06-25 deposited with the CCDC.	2024-06-28 downloaded from the CCDC.
;
_cell_angle_alpha 90
_cell_angle_beta 92.787(2)
_cell_angle_gamma 90
_cell_formula_units_Z 4
_cell_length_a 11.9602(3)
_cell_length_b 12.6535(4)
_cell_length_c 9.3035(2)
_cell_measurement_reflns_used 5492
_cell_measurement_temperature 290.0
_cell_measurement_theta_max 25.0350
_cell_measurement_theta_min 3.1510
_cell_volume 1406.31(6)
_computing_cell_refinement 'CrysAlisPro 1.171.39.7f (Rigaku OD, 2015)'
_computing_data_collection 'CrysAlisPro 1.171.39.7f (Rigaku OD, 2015)'
_computing_data_reduction 'CrysAlisPro 1.171.39.7f (Rigaku OD, 2015)'
_computing_molecular_graphics 'Olex2 1.5-dev (Dolomanov et al., 2009)'
_computing_publication_material 'Olex2 1.5-dev (Dolomanov et al., 2009)'
_computing_structure_refinement 'olex2.refine 1.5-dev (Bourhis et al., 2015)'
_computing_structure_solution 'SHELXS-97 (Sheldrick, 1990)'
_diffrn_ambient_temperature 290.00
_diffrn_measured_fraction_theta_full 0.9988
_diffrn_measured_fraction_theta_max 0.9988
_diffrn_measurement_details
;
List of Runs (angles in degrees, time in seconds):

  # Type    Start    End  Width  t~exp~   \w     \q     \k     \f   Frames
#--------------------------------------------------------------------------
  1  \w    -69.00 118.20   0.30   10.00    --   29.89  54.00-180.00  624
  2  \w    -69.00 118.20   0.30   10.00    --   29.89  54.00  30.00  624
  3  \w    -69.00  17.10   0.30   10.00    --   29.89  54.00 -60.00  287
;
_diffrn_measurement_device 'two-circle diffractometer'
_diffrn_measurement_device_type 'XtaLAB Mini (ROW)'
_diffrn_measurement_method '\w scans'
_diffrn_radiation_type 'Mo K\a'
_diffrn_radiation_wavelength 0.71073
_diffrn_reflns_av_R_equivalents 0.0342
_diffrn_reflns_av_unetI/netI 0.0253
_diffrn_reflns_Laue_measured_fraction_full 0.9988
_diffrn_reflns_Laue_measured_fraction_max 0.9988
_diffrn_reflns_limit_h_max 14
_diffrn_reflns_limit_h_min -14
_diffrn_reflns_limit_k_max 15
_diffrn_reflns_limit_k_min -15
_diffrn_reflns_limit_l_max 11
_diffrn_reflns_limit_l_min -11
_diffrn_reflns_number 10072
_diffrn_reflns_point_group_measured_fraction_full 0.9988
_diffrn_reflns_point_group_measured_fraction_max 0.9988
_diffrn_reflns_theta_full 25.0000
_diffrn_reflns_theta_max 25.05
_diffrn_reflns_theta_min 2.72
_exptl_absorpt_coefficient_mu 11.221
_exptl_absorpt_correction_T_max 1.00000
_exptl_absorpt_correction_T_min 0.36521
_exptl_absorpt_correction_type multi-scan
_exptl_absorpt_process_details
;
CrysAlisPro 1.171.39.7f (Rigaku Oxford Diffraction, 2015)
Empirical absorption correction using spherical harmonics,
 implemented in SCALE3 ABSPACK scaling algorithm.
;
_exptl_crystal_colour 'clear light colourless'
_exptl_crystal_colour_lustre clear
_exptl_crystal_colour_modifier light
_exptl_crystal_colour_primary colourless
_exptl_crystal_density_diffrn 2.135
_exptl_crystal_density_method 'not measured'
_exptl_crystal_description block
_exptl_crystal_F_000 850.318
_exptl_crystal_size_max 0.2
_exptl_crystal_size_mid 0.2
_exptl_crystal_size_min 0.2
_refine_diff_density_max 1.4504
_refine_diff_density_min -1.8598
_refine_diff_density_rms 0.1533
_refine_ls_d_res_high 0.8392
_refine_ls_d_res_low 7.4898
_refine_ls_extinction_coef 0.0048(4)
_refine_ls_extinction_expression Fc^*^=kFc[1+0.001xFc^2^\l^3^/sin(2\q)]^-1/4^
_refine_ls_goodness_of_fit_ref 1.0345
_refine_ls_hydrogen_treatment constr
_refine_ls_matrix_type full
_refine_ls_number_constraints 28
_refine_ls_number_parameters 165
_refine_ls_number_reflns 2487
_refine_ls_number_restraints 0
_refine_ls_restrained_S_all 1.0345
_refine_ls_R_factor_all 0.0311
_refine_ls_R_factor_gt 0.0296
_refine_ls_shift/su_max -0.0003
_refine_ls_shift/su_mean 0.0000
_refine_ls_structure_factor_coef Fsqd
_refine_ls_weighting_details 'w=1/[\s^2^(Fo^2^)+(0.0560P)^2^+0.8993P] where P=(Fo^2^+2Fc^2^)/3'
_refine_ls_weighting_scheme calc
_refine_ls_wR_factor_gt 0.0784
_refine_ls_wR_factor_ref 0.0804
_reflns_Friedel_coverage 0.0
_reflns_limit_h_max 14
_reflns_limit_h_min -14
_reflns_limit_k_max 15
_reflns_limit_k_min 0
_reflns_limit_l_max 11
_reflns_limit_l_min 0
_reflns_number_gt 2329
_reflns_number_total 2487
_reflns_threshold_expression I>=2u(I)
_cod_data_source_file d4nj01878h2.cif
_cod_data_source_block j6
_cod_depositor_comments 'Adding full bibliography for 7063310--7063313.cif.'
_cod_database_code 7063312
_olex2_refinement_description
;
1. Fixed Uiso
 At 1.2 times of:
  All C(H) groups, All C(H,H) groups
2. Others
 Fixed Sof: Hg1A(0.5)
3.a Secondary CH2 refined with riding coordinates:
 C7(H7a,H7b), C6(H6a,H6b), C2(H2a,H2b), C3(H3a,H3b), C4(H4a,H4b), C5(H5a,H5b)
3.b Aromatic/amide H refined with riding coordinates:
 C9(H9), C10(H10), C13(H13), C12(H12), C11(H11)
;
_olex2_submission_special_instructions 'No special instructions were received'
_oxdiff_exptl_absorpt_empirical_details
;
Empirical correction (ABSPACK) includes:
- Absorption correction using spherical harmonics
- Frame scaling
;
_oxdiff_exptl_absorpt_empirical_full_max 2.030
_oxdiff_exptl_absorpt_empirical_full_min 0.648

loop_
_space_group_symop_id
_space_group_symop_operation_xyz
1 x,y,z
2 -x,y+1/2,-z+1/2
3 -x,-y,-z
4 x,-y-1/2,z-1/2

loop_
_atom_site_label
_atom_site_type_symbol
_atom_site_fract_x
_atom_site_fract_y
_atom_site_fract_z
_atom_site_U_iso_or_equiv
_atom_site_adp_type
_atom_site_occupancy
_atom_site_refinement_flags_posn
S2 S 0.40811(9) 0.29781(9) 0.41798(12) 0.0343(3) Uani 1.000000 .
S1 S 0.32696(11) 0.49191(10) 0.56217(13) 0.0369(3) Uani 1.000000 .
N1 N 0.2254(3) 0.4019(3) 0.3311(4) 0.0274(8) Uani 1.000000 .
C8 C 0.6149(4) 0.3774(4) 0.8136(5) 0.0321(10) Uani 1.000000 .
C1 C 0.3098(3) 0.3996(3) 0.4291(4) 0.0269(9) Uani 1.000000 .
C9 C 0.6094(4) 0.4737(4) 0.8848(5) 0.0387(11) Uani 1.000000 .
H9 H 0.5644(4) 0.5274(4) 0.8453(5) 0.0464(13) Uiso 1.000000 R
C7 C 0.2112(4) 0.3186(4) 0.2205(5) 0.0349(10) Uani 1.000000 .
H7a H 0.1741(4) 0.3482(4) 0.1346(5) 0.0419(12) Uiso 1.000000 R
H7b H 0.2842(4) 0.2932(4) 0.1952(5) 0.0419(12) Uiso 1.000000 R
C10 C 0.6698(4) 0.4912(4) 1.0136(6) 0.0451(12) Uani 1.000000 .
H10 H 0.6646(4) 0.5559(4) 1.0602(6) 0.0542(15) Uiso 1.000000 R
C13 C 0.6839(4) 0.2982(4) 0.8765(5) 0.0371(11) Uani 1.000000 .
H13 H 0.6890(4) 0.2329(4) 0.8314(5) 0.0445(13) Uiso 1.000000 R
C12 C 0.7439(4) 0.3165(5) 1.0045(5) 0.0451(12) Uani 1.000000 .
H12 H 0.7891(4) 0.2634(5) 1.0448(5) 0.0541(15) Uiso 1.000000 R
C6 C 0.1427(4) 0.2266(4) 0.2739(6) 0.0432(12) Uani 1.000000 .
H6a H 0.1513(4) 0.1671(4) 0.2096(6) 0.0518(15) Uiso 1.000000 R
H6b H 0.1731(4) 0.2059(4) 0.3682(6) 0.0518(15) Uiso 1.000000 R
C2 C 0.1410(4) 0.4870(4) 0.3268(6) 0.0427(12) Uani 1.000000 .
H2a H 0.1431(4) 0.5220(4) 0.4197(6) 0.0513(14) Uiso 1.000000 R
H2b H 0.1611(4) 0.5389(4) 0.2558(6) 0.0513(14) Uiso 1.000000 R
C11 C 0.7376(4) 0.4124(5) 1.0730(6) 0.0481(13) Uani 1.000000 .
H11 H 0.7788(4) 0.4243(5) 1.1588(6) 0.0577(16) Uiso 1.000000 R
C3 C 0.0226(4) 0.4499(4) 0.2911(6) 0.0418(12) Uani 1.000000 .
H3a H -0.0285(4) 0.5054(4) 0.3175(6) 0.0502(14) Uiso 1.000000 R
H3b H 0.0135(4) 0.4405(4) 0.1877(6) 0.0502(14) Uiso 1.000000 R
C4 C -0.0117(5) 0.3489(4) 0.3627(7) 0.0456(16) Uani 1.000000 .
H4a H 0.0234(5) 0.3466(4) 0.4588(7) 0.0548(19) Uiso 1.000000 R
H4b H -0.0921(5) 0.3503(4) 0.3725(7) 0.0548(19) Uiso 1.000000 R
C5 C 0.0180(5) 0.2490(5) 0.2843(7) 0.0529(15) Uani 1.000000 .
H5a H -0.0158(5) 0.2526(5) 0.1875(7) 0.0635(18) Uiso 1.000000 R
H5b H -0.0157(5) 0.1897(5) 0.3322(7) 0.0635(18) Uiso 1.000000 R
Hg1 Hg 0.52056(4) 0.35194(4) 0.62511(5) 0.03723(14) Uani 1.000000 .

loop_
_atom_site_aniso_label
_atom_site_aniso_U_11
_atom_site_aniso_U_22
_atom_site_aniso_U_33
_atom_site_aniso_U_12
_atom_site_aniso_U_13
_atom_site_aniso_U_23
S2 0.0272(6) 0.0365(7) 0.0380(6) 0.0061(5) -0.0098(5) -0.0085(5)
S1 0.0408(7) 0.0339(6) 0.0356(6) -0.0033(5) -0.0011(5) -0.0122(5)
N1 0.0216(17) 0.029(2) 0.0317(19) 0.0018(14) -0.0028(14) -0.0019(15)
C8 0.024(2) 0.045(3) 0.026(2) -0.010(2) -0.0059(18) 0.0087(19)
C1 0.022(2) 0.031(2) 0.028(2) -0.0028(17) 0.0007(17) -0.0020(17)
C9 0.036(3) 0.040(3) 0.040(3) 0.003(2) -0.000(2) 0.003(2)
C7 0.028(2) 0.048(3) 0.028(2) 0.004(2) -0.0050(18) -0.010(2)
C10 0.042(3) 0.048(3) 0.046(3) -0.007(2) 0.004(2) -0.009(2)
C13 0.037(3) 0.038(3) 0.036(3) 0.002(2) -0.001(2) 0.005(2)
C12 0.034(3) 0.060(3) 0.040(3) 0.013(3) -0.008(2) 0.005(2)
C6 0.034(3) 0.035(3) 0.059(3) 0.001(2) -0.010(2) -0.018(2)
C2 0.028(2) 0.032(3) 0.068(3) 0.003(2) -0.004(2) 0.003(2)
C11 0.035(3) 0.076(4) 0.033(3) -0.004(3) -0.009(2) -0.003(3)
C3 0.028(3) 0.042(3) 0.055(3) 0.008(2) -0.004(2) 0.005(2)
C4 0.034(3) 0.048(4) 0.056(4) -0.002(2) 0.010(3) -0.002(2)
C5 0.039(3) 0.043(3) 0.076(4) -0.010(2) -0.000(3) -0.017(3)
Hg1 0.02942(17) 0.0490(2) 0.03215(18) -0.00728(7) -0.01043(10) 0.00452(6)

loop_
_atom_type_symbol
_atom_type_scat_dispersion_real
_atom_type_scat_dispersion_imag
_atom_type_scat_Cromer_Mann_a1
_atom_type_scat_Cromer_Mann_a2
_atom_type_scat_Cromer_Mann_a3
_atom_type_scat_Cromer_Mann_a4
_atom_type_scat_Cromer_Mann_b1
_atom_type_scat_Cromer_Mann_b2
_atom_type_scat_Cromer_Mann_b3
_atom_type_scat_Cromer_Mann_b4
_atom_type_scat_Cromer_Mann_c
_atom_type_scat_source
_atom_type_scat_dispersion_source
C 0.00313 0.00162 2.31000 1.02000 1.58860 0.86500 20.84390 10.20750 0.56870 51.65120 0.21560 'International Tables Volume C Table 6.1.1.4 (pp. 500-502)' 'Brennan, Cowan, Rev. Sci. Instrum., 1992, 63, 850'
H 0.00000 0.00000 0.49300 0.32291 0.14019 0.04081 10.51090 26.12570 3.14236 57.79970 0.00304 'International Tables Volume C Table 6.1.1.4 (pp. 500-502)' 'Brennan, Cowan, Rev. Sci. Instrum., 1992, 63, 850'
Hg -2.29875 9.25968 20.68090 19.04170 21.65750 5.96760 0.54500 8.44840 1.57290 38.32460 12.60890 'International Tables Volume C Table 6.1.1.4 (pp. 500-502)' 'Brennan, Cowan, Rev. Sci. Instrum., 1992, 63, 850'
N 0.00612 0.00332 12.21260 3.13220 2.01250 1.16630 0.00570 9.89330 28.99750 0.58260 -11.52900 'International Tables Volume C Table 6.1.1.4 (pp. 500-502)' 'Brennan, Cowan, Rev. Sci. Instrum., 1992, 63, 850'
S 0.12485 0.12449 6.90530 5.20340 1.43790 1.58630 1.46790 22.21510 0.25360 56.17200 0.86690 'International Tables Volume C Table 6.1.1.4 (pp. 500-502)' 'Brennan, Cowan, Rev. Sci. Instrum., 1992, 63, 850'

loop_
_geom_angle_atom_site_label_1
_geom_angle_atom_site_label_2
_geom_angle_atom_site_label_3
_geom_angle
_geom_angle_site_symmetry_1
_geom_angle_site_symmetry_3
_geom_angle_publ_flag
Hg1 S2 C1 95.42(14) . . ?
Hg1 S1 C1 78.38(15) . . ?
C7 N1 C1 121.4(4) . . ?
C2 N1 C1 122.1(4) . . ?
C2 N1 C7 116.6(4) . . ?
C13 C8 C9 117.8(4) . . ?
Hg1 C8 C9 120.3(4) . . ?
Hg1 C8 C13 121.8(4) . . ?
S1 C1 S2 119.3(2) . . ?
N1 C1 S2 117.8(3) . . ?
N1 C1 S1 122.9(3) . . ?
H9 C9 C8 119.5(3) . . ?
C10 C9 C8 121.1(5) . . ?
C10 C9 H9 119.5(3) . . ?
H7a C7 N1 109.4(2) . . ?
H7b C7 N1 109.4(2) . . ?
H7b C7 H7a 108.0 . . ?
C6 C7 N1 111.4(4) . . ?
C6 C7 H7a 109.4(3) . . ?
C6 C7 H7b 109.4(3) . . ?
H10 C10 C9 119.9(3) . . ?
C11 C10 C9 120.1(5) . . ?
C11 C10 H10 119.9(3) . . ?
H13 C13 C8 119.7(3) . . ?
C12 C13 C8 120.6(5) . . ?
C12 C13 H13 119.7(3) . . ?
H12 C12 C13 119.7(3) . . ?
C11 C12 C13 120.7(5) . . ?
C11 C12 H12 119.7(3) . . ?
H6a C6 C7 108.5(3) . . ?
H6b C6 C7 108.5(3) . . ?
H6b C6 H6a 107.5 . . ?
C5 C6 C7 115.0(5) . . ?
C5 C6 H6a 108.5(3) . . ?
C5 C6 H6b 108.5(4) . . ?
H2a C2 N1 108.7(3) . . ?
H2b C2 N1 108.7(3) . . ?
H2b C2 H2a 107.6 . . ?
C3 C2 N1 114.3(4) . . ?
C3 C2 H2a 108.7(3) . . ?
C3 C2 H2b 108.7(3) . . ?
C12 C11 C10 119.7(5) . . ?
H11 C11 C10 120.2(3) . . ?
H11 C11 C12 120.2(3) . . ?
H3a C3 C2 108.3(3) . . ?
H3b C3 C2 108.3(3) . . ?
H3b C3 H3a 107.4 . . ?
C4 C3 C2 116.0(5) . . ?
C4 C3 H3a 108.3(3) . . ?
C4 C3 H3b 108.3(3) . . ?
H4a C4 C3 108.5(3) . . ?
H4b C4 C3 108.5(3) . . ?
H4b C4 H4a 107.5 . . ?
C5 C4 C3 114.9(5) . . ?
C5 C4 H4a 108.5(3) . . ?
C5 C4 H4b 108.5(3) . . ?
C4 C5 C6 116.1(5) . . ?
H5a C5 C6 108.3(3) . . ?
H5a C5 C4 108.3(3) . . ?
H5b C5 C6 108.3(3) . . ?
H5b C5 C4 108.3(3) . . ?
H5b C5 H5a 107.4 . . ?
S1 Hg1 S2 66.90(4) . . y
C8 Hg1 S2 172.07(14) . . y
C8 Hg1 S1 117.77(15) . . y

loop_
_geom_bond_atom_site_label_1
_geom_bond_atom_site_label_2
_geom_bond_distance
_geom_bond_site_symmetry_2
_geom_bond_publ_flag
S2 C1 1.750(4) . ?
S2 Hg1 2.3956(12) . y
S1 C1 1.707(4) . ?
S1 Hg1 2.9512(14) . y
N1 C1 1.327(5) . ?
N1 C7 1.477(6) . ?
N1 C2 1.476(6) . ?
C8 C9 1.390(7) . ?
C8 C13 1.408(7) . ?
C8 Hg1 2.064(4) . y
C9 H9 0.9300 . ?
C9 C10 1.387(7) . ?
C7 H7a 0.9700 . ?
C7 H7b 0.9700 . ?
C7 C6 1.521(7) . ?
C10 H10 0.9300 . ?
C10 C11 1.383(8) . ?
C13 H13 0.9300 . ?
C13 C12 1.380(7) . ?
C12 H12 0.9300 . ?
C12 C11 1.375(8) . ?
C6 H6a 0.9700 . ?
C6 H6b 0.9700 . ?
C6 C5 1.526(8) . ?
C2 H2a 0.9700 . ?
C2 H2b 0.9700 . ?
C2 C3 1.514(7) . ?
C11 H11 0.9300 . ?
C3 H3a 0.9700 . ?
C3 H3b 0.9700 . ?
C3 C4 1.507(7) . ?
C4 H4a 0.9700 . ?
C4 H4b 0.9700 . ?
C4 C5 1.510(8) . ?
C5 H5a 0.9700 . ?
C5 H5b 0.9700 . ?

loop_
_geom_torsion_atom_site_label_1
_geom_torsion_atom_site_label_2
_geom_torsion_atom_site_label_3
_geom_torsion_atom_site_label_4
_geom_torsion
_geom_torsion_site_symmetry_1
_geom_torsion_site_symmetry_2
_geom_torsion_site_symmetry_3
_geom_torsion_site_symmetry_4
_geom_torsion_publ_flag
S2 C1 N1 C7 3.1(4) . . . . ?
S2 C1 N1 C2 -177.1(3) . . . . ?
S1 C1 N1 C7 -177.9(3) . . . . ?
S1 C1 N1 C2 1.9(5) . . . . ?
N1 C7 C6 C5 72.7(4) . . . . ?
N1 C2 C3 C4 41.8(5) . . . . ?
C8 C9 C10 C11 0.5(6) . . . . ?
C8 C13 C12 C11 -0.1(6) . . . . ?
C9 C10 C11 C12 -0.7(6) . . . . ?
C7 C6 C5 C4 -49.8(5) . . . . ?
C10 C11 C12 C13 0.5(6) . . . . ?
C6 C5 C4 C3 65.1(6) . . . . ?
C2 C3 C4 C5 -85.9(5) . . . . ?

loop_
_atom_site_anharm_gc_c_label
_atom_site_anharm_gc_c_111
_atom_site_anharm_gc_c_112
_atom_site_anharm_gc_c_113
_atom_site_anharm_gc_c_122
_atom_site_anharm_gc_c_123
_atom_site_anharm_gc_c_133
_atom_site_anharm_gc_c_222
_atom_site_anharm_gc_c_223
_atom_site_anharm_gc_c_233
_atom_site_anharm_gc_c_333
Hg1 -0.00000010(5) 0.00000029(3) 0.00000011(3) -0.00000039(3) -0.00000025(2) -0.00000014(4) 0.00000040(5) 0.00000020(3) 0.00000008(4) -0.00000012(11)
